data_8000192
loop_
_publ_author_name
'Shibuya, Yuhki'
'Nabari, Keiko'
'Kondo, Mitsuru'
'Yasue, Sachie'
'Maeda, Kenji'
'Uchida, Fumio'
'Kawaguchi, Hiroyuki'

_publ_section_title
;
 The Copper(II) Complex with Two Didentate Schiff Base Ligands. The Unique
 Rearrangment that Proceeds under Alcohol Vapor in the Solid State to
 Construct Noninclusion Structure
;
_journal_issue 1
_journal_name_full 'Chemistry Letters'
_journal_page_first 78
_journal_paper_doi 10.1246/cl.2008.78
_journal_volume 37
_journal_year 2008
_chemical_formula_moiety 'C30 H32 Cu N2 O6 '
_chemical_formula_sum 'C30 H32 Cu N2 O6'
_chemical_formula_weight 580.14
_space_group_IT_number 13
_symmetry_cell_setting monoclinic
_symmetry_Int_Tables_number 13
_symmetry_space_group_name_Hall '-P 2yac'
_symmetry_space_group_name_H-M 'P 1 2/n 1'
_cell_angle_alpha 90.0000
_cell_angle_beta 107.93(3)
_cell_angle_gamma 90.0000
_cell_formula_units_Z 4
_cell_length_a 14.50(4)
_cell_length_b 11.36(2)
_cell_length_c 18.43(4)
_cell_measurement_reflns_used 93
_cell_measurement_temperature 293
_cell_measurement_theta_max 29.1
_cell_measurement_theta_min 2.8
_cell_volume 2888(11)
_computing_cell_refinement CrystalClear
_computing_data_collection CrystalClear
_computing_data_reduction CrystalStructure
_computing_publication_material 'CrystalStructure 3.8'
_computing_structure_refinement CRYSTALS
_computing_structure_solution SIR92
_diffrn_detector_area_resol_mean 7.31
_diffrn_measured_fraction_theta_full 0.927
_diffrn_measured_fraction_theta_max 0.931
_diffrn_measurement_device_type 'Rigaku Mercury'
_diffrn_measurement_method \w
_diffrn_radiation_type 'Mo K\a'
_diffrn_radiation_wavelength 0.71070
_diffrn_reflns_av_R_equivalents 0.106
_diffrn_reflns_limit_h_max 19
_diffrn_reflns_limit_h_min -18
_diffrn_reflns_limit_k_max 15
_diffrn_reflns_limit_k_min -15
_diffrn_reflns_limit_l_max 25
_diffrn_reflns_limit_l_min -24
_diffrn_reflns_number 21272
_diffrn_reflns_theta_full 27.00
_diffrn_reflns_theta_max 29.07
_exptl_absorpt_coefficient_mu 0.800
_exptl_absorpt_correction_T_max 0.968
_exptl_absorpt_correction_T_min 0.522
_exptl_absorpt_correction_type multi-scan
_exptl_absorpt_process_details 'Jacobson, R. (1998) Private communication'
_exptl_crystal_colour black
_exptl_crystal_density_diffrn 1.334
_exptl_crystal_density_method 'not measured'
_exptl_crystal_description plate
_exptl_crystal_F_000 1212.00
_exptl_crystal_size_max 0.12
_exptl_crystal_size_mid 0.10
_exptl_crystal_size_min 0.04
_refine_diff_density_max 2.77
_refine_diff_density_min -2.16
_refine_ls_extinction_method none
_refine_ls_goodness_of_fit_ref 0.955
_refine_ls_hydrogen_treatment fixed
_refine_ls_number_parameters 353
_refine_ls_number_reflns 5870
_refine_ls_R_factor_gt 0.0888
_refine_ls_shift/su_max 0.0000
_refine_ls_structure_factor_coef Fsqd
_refine_ls_weighting_details 'w = 1/[0.4000\s(Fo^2^)]/(4Fo^2^)'
_refine_ls_weighting_scheme calc
_refine_ls_wR_factor_ref 0.1960
_reflns_number_gt 1510
_reflns_number_total 5870
_reflns_threshold_expression F^2^>2.0\s(F^2^)
_cod_data_source_file 37-78sup1.cif
_cod_data_source_block complex-1-Cumhsa-EtOH
_cod_original_cell_volume 2889(12)
_cod_original_formula_sum 'C30 H32 Cu N2 O6 '
_cod_database_code 8000192

loop_
_symmetry_equiv_pos_site_id
_symmetry_equiv_pos_as_xyz
1 +X,+Y,+Z
2 1/2-X,+Y,1/2-Z
3 -X,-Y,-Z
4 1/2+X,-Y,1/2+Z

loop_
_atom_site_label
_atom_site_type_symbol
_atom_site_fract_x
_atom_site_fract_y
_atom_site_fract_z
_atom_site_U_iso_or_equiv
_atom_site_adp_type
_atom_site_occupancy
_atom_site_symmetry_multiplicity
_atom_site_calc_flag
_atom_site_refinement_flags
Cu(1) Cu 0.2500 0.28622(11) 0.7500 0.0390(3) Uani 1.00 2 d S
Cu(2) Cu 0.7500 -0.19437(10) 0.7500 0.0353(3) Uani 1.00 2 d S
O(1) O 0.2793(4) 0.1681(4) 0.6869(3) 0.0533(17) Uani 1.00 1 d .
O(2) O 0.3706(4) 0.8155(4) 0.7628(3) 0.062(2) Uani 1.00 1 d .
O(3) O 0.6715(3) -0.3123(4) 0.6884(3) 0.0502(15) Uani 1.00 1 d .
O(4) O 0.6349(3) 0.3367(4) 0.7536(2) 0.0474(15) Uani 1.00 1 d .
O(5) O 0.3686(4) 1.0024(5) 0.8521(3) 0.065(2) Uani 1.00 1 d .
O(6) O 0.7092(4) 0.5220(5) 0.8467(3) 0.071(2) Uani 1.00 1 d .
N(1) N 0.3502(3) 0.3954(4) 0.7430(3) 0.0352(16) Uani 1.00 1 d .
N(2) N 0.6408(3) -0.0858(5) 0.7426(3) 0.0347(16) Uani 1.00 1 d .
C(1) C 0.3360(5) 0.1831(6) 0.6423(4) 0.041(2) Uani 1.00 1 d .
C(2) C 0.3357(5) 0.0942(6) 0.5885(5) 0.050(2) Uani 1.00 1 d .
C(3) C 0.3940(6) 0.0994(7) 0.5438(4) 0.050(2) Uani 1.00 1 d .
C(4) C 0.4584(5) 0.1944(6) 0.5504(4) 0.046(2) Uani 1.00 1 d .
C(5) C 0.4582(5) 0.2844(6) 0.6007(4) 0.044(2) Uani 1.00 1 d .
C(6) C 0.3983(5) 0.2816(5) 0.6479(3) 0.0351(18) Uani 1.00 1 d .
C(7) C 0.4033(5) 0.3804(6) 0.6979(4) 0.039(2) Uani 1.00 1 d .
C(8) C 0.3643(5) 0.5002(6) 0.7870(4) 0.048(2) Uani 1.00 1 d .
C(9) C 0.3677(6) 0.4880(7) 0.8637(4) 0.057(2) Uani 1.00 1 d .
C(10) C 0.3741(7) 0.5912(8) 0.9064(5) 0.067(3) Uani 1.00 1 d .
C(11) C 0.3822(6) 0.7013(7) 0.8779(5) 0.063(2) Uani 1.00 1 d .
C(12) C 0.3781(7) 0.7114(8) 0.8020(5) 0.069(3) Uani 1.00 1 d .
C(13) C 0.3645(5) 0.6138(5) 0.7547(4) 0.0344(19) Uani 1.00 1 d .
C(14) C 0.5756(5) -0.3077(6) 0.6480(4) 0.0380(19) Uani 1.00 1 d .
C(15) C 0.5353(5) -0.4011(6) 0.6021(4) 0.046(2) Uani 1.00 1 d .
C(16) C 0.4366(6) -0.4034(7) 0.5600(4) 0.056(2) Uani 1.00 1 d .
C(17) C 0.3786(5) -0.3074(7) 0.5652(4) 0.045(2) Uani 1.00 1 d .
C(18) C 0.4209(5) -0.2120(7) 0.6098(4) 0.046(2) Uani 1.00 1 d .
C(19) C 0.5177(5) -0.2097(6) 0.6524(4) 0.042(2) Uani 1.00 1 d .
C(20) C 0.5522(5) -0.1083(6) 0.6996(4) 0.0372(19) Uani 1.00 1 d .
C(21) C 0.6640(5) 0.0202(6) 0.7847(4) 0.0388(19) Uani 1.00 1 d .
C(22) C 0.7190(6) 0.0135(7) 0.8580(4) 0.060(2) Uani 1.00 1 d .
C(23) C 0.7458(7) 0.1175(8) 0.9011(5) 0.067(2) Uani 1.00 1 d .
C(24) C 0.7170(7) 0.2271(8) 0.8681(5) 0.079(3) Uani 1.00 1 d .
C(25) C 0.6576(6) 0.2322(6) 0.7890(5) 0.055(2) Uani 1.00 1 d .
C(26) C 0.6354(4) 0.1287(5) 0.7496(3) 0.0300(17) Uani 1.00 1 d .
C(27) C 0.4531(9) 1.0752(14) 0.8639(8) 0.126(5) Uani 1.00 1 d .
C(28) C 0.4758(12) 1.1512(13) 0.9281(10) 0.167(7) Uani 1.00 1 d .
C(29) C 0.6430(8) 0.5901(12) 0.8717(9) 0.115(5) Uani 1.00 1 d .
C(30) C 0.6823(10) 0.6494(14) 0.9429(8) 0.138(6) Uani 1.00 1 d .
H(1) H 0.2934 0.0289 0.5838 0.060 Uiso 1.00 1 c R
H(2) H 0.3914 0.0388 0.5077 0.060 Uiso 1.00 1 c R
H(3) H 0.5014 0.1966 0.5206 0.055 Uiso 1.00 1 c R
H(4) H 0.4997 0.3500 0.6036 0.053 Uiso 1.00 1 c R
H(5) H 0.4494 0.4399 0.6982 0.046 Uiso 1.00 1 c R
H(6) H 0.3659 0.4127 0.8857 0.069 Uiso 1.00 1 c R
H(7) H 0.3727 0.5850 0.9574 0.080 Uiso 1.00 1 c R
H(8) H 0.3905 0.7689 0.9095 0.076 Uiso 1.00 1 c R
H(9) H 0.3554 0.6227 0.7017 0.041 Uiso 1.00 1 c R
H(10) H 0.5752 -0.4658 0.5986 0.056 Uiso 1.00 1 c R
H(11) H 0.4097 -0.4689 0.5286 0.067 Uiso 1.00 1 c R
H(12) H 0.3111 -0.3077 0.5386 0.053 Uiso 1.00 1 c R
H(13) H 0.3818 -0.1454 0.6110 0.055 Uiso 1.00 1 c R
H(14) H 0.5049 -0.0505 0.6997 0.045 Uiso 1.00 1 c R
H(15) H 0.7399 -0.0609 0.8806 0.072 Uiso 1.00 1 c R
H(16) H 0.7838 0.1127 0.9532 0.080 Uiso 1.00 1 c R
H(17) H 0.7359 0.2972 0.8970 0.095 Uiso 1.00 1 c R
H(18) H 0.5996 0.1308 0.6969 0.036 Uiso 1.00 1 c R
H(19) H 0.5071 1.0247 0.8695 0.152 Uiso 1.00 1 c R
H(20) H 0.4436 1.1227 0.8198 0.152 Uiso 1.00 1 c R
H(21) H 0.5130 1.1095 0.9721 0.200 Uiso 1.00 1 c R
H(22) H 0.5121 1.2164 0.9195 0.200 Uiso 1.00 1 c R
H(23) H 0.4176 1.1785 0.9357 0.200 Uiso 1.00 1 c R
H(24) H 0.5931 0.5391 0.8762 0.138 Uiso 1.00 1 c R
H(25) H 0.6160 0.6479 0.8339 0.138 Uiso 1.00 1 c R
H(26) H 0.6985 0.7279 0.9340 0.166 Uiso 1.00 1 c R
H(27) H 0.6357 0.6503 0.9695 0.166 Uiso 1.00 1 c R
H(28) H 0.7388 0.6094 0.9726 0.166 Uiso 1.00 1 c R

loop_
_atom_site_aniso_label
_atom_site_aniso_U_11
_atom_site_aniso_U_22
_atom_site_aniso_U_33
_atom_site_aniso_U_12
_atom_site_aniso_U_13
_atom_site_aniso_U_23
Cu(1) 0.0458(7) 0.0242(6) 0.0558(8) 0.0000 0.0284(6) 0.0000
Cu(2) 0.0306(6) 0.0215(5) 0.0483(7) 0.0000 0.0043(5) 0.0000
O(1) 0.072(3) 0.031(2) 0.074(4) -0.009(2) 0.047(3) -0.004(2)
O(2) 0.115(5) 0.018(2) 0.081(4) -0.001(2) 0.072(4) 0.004(2)
O(3) 0.050(3) 0.032(2) 0.060(3) 0.000(2) 0.004(2) -0.008(2)
O(4) 0.064(3) 0.024(2) 0.041(3) 0.002(2) -0.002(2) -0.000(2)
O(5) 0.074(4) 0.047(3) 0.073(4) 0.003(3) 0.024(3) -0.016(3)
O(6) 0.099(5) 0.034(3) 0.086(4) -0.008(3) 0.037(4) -0.012(3)
N(1) 0.040(3) 0.024(3) 0.043(3) -0.006(2) 0.016(2) -0.009(2)
N(2) 0.029(3) 0.031(3) 0.044(3) 0.002(2) 0.011(2) 0.003(2)
C(1) 0.042(4) 0.030(3) 0.058(4) 0.004(3) 0.025(3) -0.003(3)
C(2) 0.055(5) 0.035(4) 0.068(5) -0.007(3) 0.030(4) -0.015(3)
C(3) 0.064(5) 0.046(4) 0.043(4) 0.001(3) 0.020(4) -0.008(3)
C(4) 0.072(5) 0.039(4) 0.035(4) 0.007(3) 0.030(3) 0.007(3)
C(5) 0.047(4) 0.039(4) 0.054(4) -0.005(3) 0.028(3) 0.003(3)
C(6) 0.048(4) 0.027(3) 0.035(3) -0.003(3) 0.019(3) 0.003(3)
C(7) 0.046(4) 0.042(4) 0.034(3) -0.005(3) 0.020(3) -0.005(3)
C(8) 0.049(4) 0.035(4) 0.066(5) -0.010(3) 0.027(4) -0.015(4)
C(9) 0.074(6) 0.052(5) 0.045(4) -0.004(4) 0.017(4) -0.016(4)
C(10) 0.095(7) 0.060(5) 0.040(5) 0.007(5) 0.012(5) 0.001(4)
C(11) 0.081(6) 0.046(4) 0.059(5) -0.010(4) 0.016(5) -0.014(4)
C(12) 0.101(7) 0.050(5) 0.075(6) -0.007(5) 0.055(6) -0.022(5)
C(13) 0.055(4) 0.015(3) 0.040(4) -0.013(2) 0.024(3) -0.007(2)
C(14) 0.037(3) 0.035(3) 0.039(4) -0.002(3) 0.007(3) 0.008(3)
C(15) 0.035(4) 0.038(4) 0.066(5) -0.007(3) 0.014(3) -0.012(3)
C(16) 0.061(5) 0.047(4) 0.045(5) -0.004(4) -0.004(4) -0.003(4)
C(17) 0.042(4) 0.048(4) 0.040(4) -0.004(3) 0.008(3) 0.005(3)
C(18) 0.049(4) 0.040(4) 0.044(4) -0.002(3) 0.009(3) 0.000(3)
C(19) 0.042(3) 0.038(3) 0.048(4) -0.004(3) 0.016(3) 0.011(3)
C(20) 0.036(3) 0.030(3) 0.044(4) -0.001(2) 0.009(3) -0.003(3)
C(21) 0.046(4) 0.030(3) 0.036(4) 0.002(3) 0.006(3) -0.005(3)
C(22) 0.081(6) 0.036(4) 0.047(5) 0.015(4) -0.004(4) -0.003(3)
C(23) 0.087(7) 0.051(5) 0.044(5) 0.002(5) -0.006(4) 0.002(4)
C(24) 0.087(7) 0.045(5) 0.076(7) 0.019(5) -0.017(5) -0.028(5)
C(25) 0.067(5) 0.029(3) 0.056(5) 0.008(3) -0.001(4) -0.009(3)
C(26) 0.031(3) 0.022(3) 0.032(3) -0.007(2) 0.003(2) -0.006(2)
C(27) 0.085(9) 0.141(13) 0.126(12) -0.006(9) -0.008(8) -0.017(10)
C(28) 0.169(14) 0.150(15) 0.188(17) -0.055(12) 0.064(13) -0.112(13)
C(29) 0.063(7) 0.129(11) 0.165(14) -0.028(7) 0.055(8) -0.052(10)
C(30) 0.147(13) 0.185(16) 0.097(11) 0.015(12) 0.059(10) -0.020(11)

loop_
_atom_type_symbol
_atom_type_description
_atom_type_scat_dispersion_real
_atom_type_scat_dispersion_imag
_atom_type_scat_source
C C 0.003 0.002
;
International Tables for Crystallography
(1992, Vol. C, Tables 4.2.6.8 and 6.1.1.4)
;
H H 0.000 0.000
;
International Tables for Crystallography
(1992, Vol. C, Table 6.1.1.4)
;
N N 0.006 0.003
;
International Tables for Crystallography
(1992, Vol. C, Tables 4.2.6.8 and 6.1.1.4)
;
O O 0.011 0.006
;
International Tables for Crystallography
(1992, Vol. C, Tables 4.2.6.8 and 6.1.1.4)
;
Cu Cu 0.320 1.265
;
International Tables for Crystallography
(1992, Vol. C, Tables 4.2.6.8 and 6.1.1.4)
;

loop_
_geom_angle_atom_site_label_1
_geom_angle_atom_site_label_2
_geom_angle_atom_site_label_3
_geom_angle
_geom_angle_publ_flag
_geom_angle_site_symmetry_1
_geom_angle_site_symmetry_3
O(1) Cu(1) O(1) 90.6(2) yes . 2_556
O(1) Cu(1) N(1) 95.6(2) yes . .
O(1) Cu(1) N(1) 143.2(2) yes . 2_556
O(1) Cu(1) N(1) 143.2(2) yes 2_556 .
O(1) Cu(1) N(1) 95.6(2) yes 2_556 2_556
N(1) Cu(1) N(1) 100.7(2) yes . 2_556
O(3) Cu(2) O(3) 89.9(2) yes . 2_656
O(3) Cu(2) N(2) 94.5(2) yes . .
O(3) Cu(2) N(2) 143.4(2) yes . 2_656
O(3) Cu(2) N(2) 143.4(2) yes 2_656 .
O(3) Cu(2) N(2) 94.5(2) yes 2_656 2_656
N(2) Cu(2) N(2) 102.9(2) yes . 2_656
Cu(1) O(1) C(1) 125.3(4) yes . .
Cu(2) O(3) C(14) 128.7(4) yes . .
Cu(1) N(1) C(7) 123.9(4) yes . .
Cu(1) N(1) C(8) 118.5(5) yes . .
C(7) N(1) C(8) 117.6(6) yes . .
Cu(2) N(2) C(20) 122.3(4) yes . .
Cu(2) N(2) C(21) 116.2(4) yes . .
C(20) N(2) C(21) 121.4(5) yes . .
O(1) C(1) C(2) 117.9(6) yes . .
O(1) C(1) C(6) 123.5(6) yes . .
C(2) C(1) C(6) 118.6(8) yes . .
C(1) C(2) C(3) 121.9(7) yes . .
C(2) C(3) C(4) 120.2(7) yes . .
C(3) C(4) C(5) 119.1(8) yes . .
C(4) C(5) C(6) 121.9(7) yes . .
C(1) C(6) C(5) 118.2(6) yes . .
C(1) C(6) C(7) 124.4(7) yes . .
C(5) C(6) C(7) 117.4(6) yes . .
N(1) C(7) C(6) 125.9(6) yes . .
N(1) C(8) C(9) 116.5(7) yes . .
N(1) C(8) C(13) 122.8(7) yes . .
C(9) C(8) C(13) 120.4(7) yes . .
C(8) C(9) C(10) 117.3(7) yes . .
C(9) C(10) C(11) 123.1(9) yes . .
C(10) C(11) C(12) 118.6(8) yes . .
O(2) C(12) C(11) 125.0(8) yes . .
O(2) C(12) C(13) 112.7(8) yes . .
C(11) C(12) C(13) 121.5(8) yes . .
C(8) C(13) C(12) 118.7(7) yes . .
O(3) C(14) C(15) 118.6(6) yes . .
O(3) C(14) C(19) 121.6(6) yes . .
C(15) C(14) C(19) 119.8(6) yes . .
C(14) C(15) C(16) 121.7(7) yes . .
C(15) C(16) C(17) 118.8(7) yes . .
C(16) C(17) C(18) 119.0(6) yes . .
C(17) C(18) C(19) 122.7(7) yes . .
C(14) C(19) C(18) 118.1(6) yes . .
C(14) C(19) C(20) 124.3(5) yes . .
C(18) C(19) C(20) 117.6(6) yes . .
N(2) C(20) C(19) 128.1(6) yes . .
N(2) C(21) C(22) 118.1(6) yes . .
N(2) C(21) C(26) 120.8(5) yes . .
C(22) C(21) C(26) 121.0(6) yes . .
C(21) C(22) C(23) 119.7(7) yes . .
C(22) C(23) C(24) 120.7(7) yes . .
C(23) C(24) C(25) 118.7(7) yes . .
O(4) C(25) C(24) 120.2(6) yes . .
O(4) C(25) C(26) 121.3(7) yes . .
C(24) C(25) C(26) 118.0(6) yes . .
C(21) C(26) C(25) 121.8(6) yes . .
O(5) C(27) C(28) 116.3(14) yes . .
O(6) C(29) C(30) 116.0(10) yes . .
C(1) C(2) H(1) 119.0 no . .
C(3) C(2) H(1) 119.1 no . .
C(2) C(3) H(2) 119.9 no . .
C(4) C(3) H(2) 119.9 no . .
C(3) C(4) H(3) 120.4 no . .
C(5) C(4) H(3) 120.4 no . .
C(4) C(5) H(4) 119.0 no . .
C(6) C(5) H(4) 119.0 no . .
N(1) C(7) H(5) 117.1 no . .
C(6) C(7) H(5) 117.1 no . .
C(8) C(9) H(6) 121.4 no . .
C(10) C(9) H(6) 121.4 no . .
C(9) C(10) H(7) 118.5 no . .
C(11) C(10) H(7) 118.5 no . .
C(10) C(11) H(8) 120.7 no . .
C(12) C(11) H(8) 120.7 no . .
C(8) C(13) H(9) 120.6 no . .
C(12) C(13) H(9) 120.6 no . .
C(14) C(15) H(10) 119.2 no . .
C(16) C(15) H(10) 119.2 no . .
C(15) C(16) H(11) 120.6 no . .
C(17) C(16) H(11) 120.6 no . .
C(16) C(17) H(12) 120.5 no . .
C(18) C(17) H(12) 120.5 no . .
C(17) C(18) H(13) 118.7 no . .
C(19) C(18) H(13) 118.7 no . .
N(2) C(20) H(14) 116.0 no . .
C(19) C(20) H(14) 116.0 no . .
C(21) C(22) H(15) 120.2 no . .
C(23) C(22) H(15) 120.2 no . .
C(22) C(23) H(16) 119.7 no . .
C(24) C(23) H(16) 119.7 no . .
C(23) C(24) H(17) 120.6 no . .
C(25) C(24) H(17) 120.6 no . .
C(21) C(26) H(18) 119.1 no . .
C(25) C(26) H(18) 119.1 no . .
O(5) C(27) H(19) 107.7 no . .
O(5) C(27) H(20) 107.7 no . .
C(28) C(27) H(19) 107.7 no . .
C(28) C(27) H(20) 107.7 no . .
H(19) C(27) H(20) 109.5 no . .
C(27) C(28) H(21) 109.5 no . .
C(27) C(28) H(22) 109.4 no . .
C(27) C(28) H(23) 109.5 no . .
H(21) C(28) H(22) 109.5 no . .
H(21) C(28) H(23) 109.5 no . .
H(22) C(28) H(23) 109.5 no . .
O(6) C(29) H(24) 107.9 no . .
O(6) C(29) H(25) 107.8 no . .
C(30) C(29) H(24) 107.8 no . .
C(30) C(29) H(25) 107.8 no . .
H(24) C(29) H(25) 109.5 no . .
C(29) C(30) H(26) 109.5 no . .
C(29) C(30) H(27) 109.5 no . .
C(29) C(30) H(28) 109.5 no . .
H(26) C(30) H(27) 109.5 no . .
H(26) C(30) H(28) 109.5 no . .
H(27) C(30) H(28) 109.5 no . .

loop_
_geom_bond_atom_site_label_1
_geom_bond_atom_site_label_2
_geom_bond_distance
_geom_bond_publ_flag
_geom_bond_site_symmetry_2
Cu(1) O(1) 1.907(6) yes .
Cu(1) O(1) 1.907(6) yes 2_556
Cu(1) N(1) 1.944(5) yes .
Cu(1) N(1) 1.944(5) yes 2_556
Cu(2) O(3) 1.893(4) yes .
Cu(2) O(3) 1.893(4) yes 2_656
Cu(2) N(2) 1.979(5) yes .
Cu(2) N(2) 1.979(5) yes 2_656
O(1) C(1) 1.341(11) yes .
O(2) C(12) 1.372(11) yes .
O(3) C(14) 1.361(7) yes .
O(4) C(25) 1.346(9) yes .
O(5) C(27) 1.439(15) yes .
O(6) C(29) 1.416(16) yes .
N(1) C(7) 1.307(11) yes .
N(1) C(8) 1.419(9) yes .
N(2) C(20) 1.311(7) yes .
N(2) C(21) 1.414(9) yes .
C(1) C(2) 1.413(11) yes .
C(1) C(6) 1.422(9) yes .
C(2) C(3) 1.352(14) yes .
C(3) C(4) 1.408(11) yes .
C(4) C(5) 1.381(11) yes .
C(5) C(6) 1.406(12) yes .
C(6) C(7) 1.439(10) yes .
C(8) C(9) 1.407(13) yes .
C(8) C(13) 1.422(10) yes .
C(9) C(10) 1.399(12) yes .
C(10) C(11) 1.375(13) yes .
C(11) C(12) 1.386(15) yes .
C(12) C(13) 1.386(11) yes .
C(14) C(15) 1.371(10) yes .
C(14) C(19) 1.412(10) yes .
C(15) C(16) 1.402(10) yes .
C(16) C(17) 1.398(11) yes .
C(17) C(18) 1.384(10) yes .
C(18) C(19) 1.382(9) yes .
C(19) C(20) 1.438(10) yes .
C(21) C(22) 1.343(10) yes .
C(21) C(26) 1.395(9) yes .
C(22) C(23) 1.410(12) yes .
C(23) C(24) 1.392(12) yes .
C(24) C(25) 1.449(12) yes .
C(25) C(26) 1.366(10) yes .
C(27) C(28) 1.42(2) yes .
C(29) C(30) 1.43(2) yes .
C(2) H(1) 0.950 no .
C(3) H(2) 0.950 no .
C(4) H(3) 0.950 no .
C(5) H(4) 0.950 no .
C(7) H(5) 0.950 no .
C(9) H(6) 0.950 no .
C(10) H(7) 0.950 no .
C(11) H(8) 0.950 no .
C(13) H(9) 0.950 no .
C(15) H(10) 0.950 no .
C(16) H(11) 0.950 no .
C(17) H(12) 0.950 no .
C(18) H(13) 0.950 no .
C(20) H(14) 0.950 no .
C(22) H(15) 0.950 no .
C(23) H(16) 0.950 no .
C(24) H(17) 0.950 no .
C(26) H(18) 0.950 no .
C(27) H(19) 0.950 no .
C(27) H(20) 0.950 no .
C(28) H(21) 0.950 no .
C(28) H(22) 0.950 no .
C(28) H(23) 0.950 no .
C(29) H(24) 0.950 no .
C(29) H(25) 0.950 no .
C(30) H(26) 0.950 no .
C(30) H(27) 0.950 no .
C(30) H(28) 0.950 no .

loop_
_geom_contact_atom_site_label_1
_geom_contact_atom_site_label_2
_geom_contact_distance
_geom_contact_site_symmetry_2
O(1) O(5) 3.473(8) 1_545
O(1) O(5) 2.777(7) 2_546
O(1) C(27) 3.378(14) 2_546
O(2) O(5) 2.692(8) .
O(2) C(18) 3.139(11) 1_565
O(2) C(19) 3.383(11) 1_565
O(2) C(20) 3.306(11) 1_565
O(2) C(27) 3.498(16) .
O(3) O(6) 3.372(8) 1_545
O(3) O(6) 2.765(8) 2_646
O(3) C(29) 3.396(15) 2_646
O(4) O(6) 2.720(7) .
O(4) C(5) 3.227(8) .
O(4) C(6) 3.441(7) .
O(4) C(7) 3.233(9) .
O(4) C(29) 3.589(15) .
O(5) O(1) 3.473(8) 1_565
O(5) O(1) 2.777(7) 2_566
O(5) O(2) 2.692(8) .
O(5) C(11) 3.451(10) .
O(5) C(12) 3.447(11) .
O(6) O(3) 3.372(8) 1_565
O(6) O(3) 2.765(8) 2_666
O(6) O(4) 2.720(7) .
O(6) C(24) 3.372(10) .
O(6) C(25) 3.471(9) .
C(5) O(4) 3.227(8) .
C(5) C(26) 3.594(9) .
C(6) O(4) 3.441(7) .
C(7) O(4) 3.233(9) .
C(11) O(5) 3.451(10) .
C(12) O(5) 3.447(11) .
C(18) O(2) 3.139(11) 1_545
C(19) O(2) 3.383(11) 1_545
C(20) O(2) 3.306(11) 1_545
C(24) O(6) 3.372(10) .
C(25) O(6) 3.471(9) .
C(26) C(5) 3.594(9) .
C(27) O(1) 3.378(14) 2_566
C(27) O(2) 3.498(16) .
C(29) O(3) 3.396(15) 2_666
C(29) O(4) 3.589(15) .
Cu(1) H(20) 3.281 1_545
Cu(1) H(20) 3.281 2_546
Cu(2) H(25) 3.351 1_545
Cu(2) H(25) 3.351 2_646
O(1) H(20) 2.889 1_545
O(1) H(20) 3.239 2_546
O(1) H(23) 3.050 2_546
O(2) H(13) 2.886 1_565
O(2) H(14) 2.977 1_565
O(2) H(19) 3.323 .
O(3) H(25) 3.061 1_545
O(3) H(25) 3.263 2_646
O(3) H(26) 3.385 2_646
O(4) H(4) 2.859 .
O(4) H(5) 2.822 .
O(4) H(10) 3.524 1_565
O(4) H(24) 3.406 .
O(5) H(1) 2.952 2_566
O(5) H(8) 2.837 .
O(5) H(21) 3.412 3_677
O(6) H(10) 2.979 2_666
O(6) H(17) 2.704 .
N(1) H(20) 3.501 1_545
N(2) H(25) 3.533 1_545
C(1) H(14) 3.545 .
C(1) H(20) 3.235 1_545
C(1) H(23) 3.512 2_546
C(2) H(13) 2.803 .
C(2) H(14) 3.134 .
C(2) H(16) 3.340 4_454
C(2) H(26) 3.559 4_464
C(3) H(13) 3.072 .
C(3) H(14) 3.302 .
C(3) H(15) 3.176 4_454
C(3) H(16) 3.083 4_454
C(3) H(18) 3.436 .
C(3) H(26) 3.527 4_464
C(4) H(18) 2.934 .
C(5) H(10) 3.312 1_565
C(5) H(11) 3.088 1_565
C(5) H(18) 2.856 .
C(5) H(28) 3.539 4_464
C(6) H(18) 3.264 .
C(6) H(20) 3.527 1_545
C(6) H(28) 3.566 4_464
C(7) H(11) 3.585 1_565
C(8) H(24) 3.249 .
C(9) H(24) 3.257 .
C(9) H(27) 3.465 3_667
C(10) H(12) 3.353 2_566
C(10) H(24) 3.440 .
C(11) H(12) 3.592 2_566
C(11) H(21) 3.463 3_677
C(11) H(24) 3.579 .
C(11) H(27) 3.589 .
C(12) H(24) 3.578 .
C(12) H(25) 3.394 .
C(13) H(24) 3.488 .
C(13) H(25) 3.508 .
C(14) H(3) 3.218 3_656
C(14) H(25) 3.331 1_545
C(15) H(3) 3.170 3_656
C(15) H(4) 2.876 1_545
C(15) H(5) 3.051 1_545
C(15) H(11) 3.132 3_646
C(16) H(3) 3.059 3_656
C(16) H(4) 2.980 1_545
C(16) H(4) 3.467 3_656
C(16) H(5) 3.065 1_545
C(16) H(9) 3.190 1_545
C(16) H(10) 3.237 3_646
C(16) H(11) 3.463 3_646
C(17) H(3) 2.968 3_656
C(17) H(9) 2.754 1_545
C(17) H(16) 3.049 4_454
C(17) H(17) 3.156 4_454
C(18) H(1) 3.255 .
C(18) H(2) 3.368 .
C(18) H(3) 2.955 3_656
C(18) H(9) 2.879 1_545
C(18) H(16) 3.166 4_454
C(19) H(3) 3.118 3_656
C(19) H(9) 3.361 1_545
C(19) H(25) 3.591 1_545
C(21) H(19) 3.133 1_545
C(22) H(2) 3.158 4_555
C(22) H(19) 3.148 1_545
C(22) H(26) 3.582 1_545
C(23) H(2) 2.987 4_555
C(23) H(12) 3.242 4_555
C(23) H(19) 3.491 1_545
C(24) H(12) 3.151 4_555
C(24) H(22) 3.387 1_545
C(25) H(20) 3.547 1_545
C(26) H(19) 3.504 1_545
C(26) H(20) 3.410 1_545
C(27) H(21) 3.587 3_677
C(28) H(6) 3.349 1_565
C(28) H(8) 3.157 3_677
C(28) H(21) 3.463 3_677
C(29) H(17) 3.566 .
C(30) H(6) 3.510 3_667
C(30) H(7) 3.464 3_667
C(30) H(23) 3.594 3_677
H(1) O(5) 2.952 2_546
H(1) C(18) 3.255 .
H(1) H(13) 2.328 .
H(1) H(14) 3.279 .
H(1) H(16) 2.862 4_454
H(1) H(23) 3.421 2_546
H(2) C(18) 3.368 .
H(2) C(22) 3.158 4_454
H(2) C(23) 2.987 4_454
H(2) H(2) 3.365 3_656
H(2) H(3) 3.215 3_656
H(2) H(13) 2.861 .
H(2) H(14) 3.560 .
H(2) H(15) 2.685 4_454
H(2) H(16) 2.333 4_454
H(3) C(14) 3.218 3_656
H(3) C(15) 3.170 3_656
H(3) C(16) 3.059 3_656
H(3) C(17) 2.968 3_656
H(3) C(18) 2.955 3_656
H(3) C(19) 3.118 3_656
H(3) H(2) 3.215 3_656
H(3) H(11) 3.574 3_656
H(3) H(12) 3.463 3_656
H(3) H(13) 3.408 3_656
H(3) H(16) 3.150 2_656
H(3) H(18) 3.209 .
H(4) O(4) 2.859 .
H(4) C(15) 2.876 1_565
H(4) C(16) 2.980 1_565
H(4) C(16) 3.467 3_656
H(4) H(10) 2.375 1_565
H(4) H(11) 2.595 1_565
H(4) H(11) 3.385 3_656
H(4) H(18) 3.119 .
H(5) O(4) 2.822 .
H(5) C(15) 3.051 1_565
H(5) C(16) 3.065 1_565
H(5) H(10) 3.146 1_565
H(5) H(11) 3.172 1_565
H(5) H(24) 3.488 .
H(6) C(28) 3.349 1_545
H(6) C(30) 3.510 3_667
H(6) H(22) 3.008 1_545
H(6) H(23) 2.840 1_545
H(6) H(27) 2.769 3_667
H(6) H(28) 3.410 3_667
H(7) C(30) 3.464 3_667
H(7) H(12) 2.953 2_566
H(7) H(22) 3.270 3_677
H(7) H(24) 3.270 3_667
H(7) H(27) 3.012 3_667
H(7) H(28) 3.231 3_667
H(8) O(5) 2.837 .
H(8) C(28) 3.157 3_677
H(8) H(12) 3.456 2_566
H(8) H(19) 3.552 .
H(8) H(21) 2.598 3_677
H(8) H(22) 3.035 3_677
H(8) H(23) 3.369 3_677
H(9) C(16) 3.190 1_565
H(9) C(17) 2.754 1_565
H(9) C(18) 2.879 1_565
H(9) C(19) 3.361 1_565
H(9) H(12) 2.981 1_565
H(9) H(13) 3.205 1_565
H(10) O(4) 3.524 1_545
H(10) O(6) 2.979 2_646
H(10) C(5) 3.312 1_545
H(10) C(16) 3.237 3_646
H(10) H(4) 2.375 1_545
H(10) H(5) 3.146 1_545
H(10) H(11) 2.533 3_646
H(10) H(28) 3.451 2_646
H(11) C(5) 3.088 1_545
H(11) C(7) 3.585 1_545
H(11) C(15) 3.132 3_646
H(11) C(16) 3.463 3_646
H(11) H(3) 3.574 3_656
H(11) H(4) 2.595 1_545
H(11) H(4) 3.385 3_656
H(11) H(5) 3.172 1_545
H(11) H(10) 2.533 3_646
H(11) H(11) 3.191 3_646
H(11) H(17) 3.504 4_454
H(11) H(28) 2.859 4_454
H(12) C(10) 3.353 2_546
H(12) C(11) 3.592 2_546
H(12) C(23) 3.242 4_454
H(12) C(24) 3.151 4_454
H(12) H(3) 3.463 3_656
H(12) H(7) 2.953 2_546
H(12) H(8) 3.456 2_546
H(12) H(9) 2.981 1_545
H(12) H(16) 2.675 4_454
H(12) H(17) 2.502 4_454
H(13) O(2) 2.886 1_545
H(13) C(2) 2.803 .
H(13) C(3) 3.072 .
H(13) H(1) 2.328 .
H(13) H(2) 2.861 .
H(13) H(3) 3.408 3_656
H(13) H(9) 3.205 1_545
H(13) H(16) 2.842 4_454
H(14) O(2) 2.977 1_545
H(14) C(1) 3.545 .
H(14) C(2) 3.134 .
H(14) C(3) 3.302 .
H(14) H(1) 3.279 .
H(14) H(2) 3.560 .
H(14) H(19) 3.235 1_545
H(14) H(20) 3.280 1_545
H(15) C(3) 3.176 4_555
H(15) H(2) 2.685 4_555
H(15) H(19) 3.458 1_545
H(15) H(26) 2.728 1_545
H(16) C(2) 3.340 4_555
H(16) C(3) 3.083 4_555
H(16) C(17) 3.049 4_555
H(16) C(18) 3.166 4_555
H(16) H(1) 2.862 4_555
H(16) H(2) 2.333 4_555
H(16) H(3) 3.150 2_656
H(16) H(12) 2.675 4_555
H(16) H(13) 2.842 4_555
H(17) O(6) 2.704 .
H(17) C(17) 3.156 4_555
H(17) C(29) 3.566 .
H(17) H(11) 3.504 4_555
H(17) H(12) 2.502 4_555
H(17) H(22) 3.519 1_545
H(17) H(24) 3.391 .
H(18) C(3) 3.436 .
H(18) C(4) 2.934 .
H(18) C(5) 2.856 .
H(18) C(6) 3.264 .
H(18) H(3) 3.209 .
H(18) H(4) 3.119 .
H(19) O(2) 3.323 .
H(19) C(21) 3.133 1_565
H(19) C(22) 3.148 1_565
H(19) C(23) 3.491 1_565
H(19) C(26) 3.504 1_565
H(19) H(8) 3.552 .
H(19) H(14) 3.235 1_565
H(19) H(15) 3.458 1_565
H(19) H(21) 3.384 3_677
H(20) Cu(1) 3.281 1_565
H(20) O(1) 2.889 1_565
H(20) O(1) 3.239 2_566
H(20) N(1) 3.501 1_565
H(20) C(1) 3.235 1_565
H(20) C(6) 3.527 1_565
H(20) C(25) 3.547 1_565
H(20) C(26) 3.410 1_565
H(20) H(14) 3.280 1_565
H(21) O(5) 3.412 3_677
H(21) C(11) 3.463 3_677
H(21) C(27) 3.587 3_677
H(21) C(28) 3.463 3_677
H(21) H(8) 2.598 3_677
H(21) H(19) 3.384 3_677
H(21) H(21) 2.762 3_677
H(22) C(24) 3.387 1_565
H(22) H(6) 3.008 1_565
H(22) H(7) 3.270 3_677
H(22) H(8) 3.035 3_677
H(22) H(17) 3.519 1_565
H(23) O(1) 3.050 2_566
H(23) C(1) 3.512 2_566
H(23) C(30) 3.594 3_677
H(23) H(1) 3.421 2_566
H(23) H(6) 2.840 1_565
H(23) H(8) 3.369 3_677
H(23) H(26) 3.496 3_677
H(23) H(27) 2.873 3_677
H(24) O(4) 3.406 .
H(24) C(8) 3.249 .
H(24) C(9) 3.257 .
H(24) C(10) 3.440 .
H(24) C(11) 3.579 .
H(24) C(12) 3.578 .
H(24) C(13) 3.488 .
H(24) H(5) 3.488 .
H(24) H(7) 3.270 3_667
H(24) H(17) 3.391 .
H(25) Cu(2) 3.351 1_565
H(25) O(3) 3.061 1_565
H(25) O(3) 3.263 2_666
H(25) N(2) 3.533 1_565
H(25) C(12) 3.394 .
H(25) C(13) 3.508 .
H(25) C(14) 3.331 1_565
H(25) C(19) 3.591 1_565
H(26) O(3) 3.385 2_666
H(26) C(2) 3.559 4_565
H(26) C(3) 3.527 4_565
H(26) C(22) 3.582 1_565
H(26) H(15) 2.728 1_565
H(26) H(23) 3.496 3_677
H(27) C(9) 3.465 3_667
H(27) C(11) 3.589 .
H(27) H(6) 2.769 3_667
H(27) H(7) 3.012 3_667
H(27) H(23) 2.873 3_677
H(28) C(5) 3.539 4_565
H(28) C(6) 3.566 4_565
H(28) H(6) 3.410 3_667
H(28) H(7) 3.231 3_667
H(28) H(10) 3.451 2_666
H(28) H(11) 2.859 4_555

loop_
_geom_torsion_atom_site_label_1
_geom_torsion_atom_site_label_2
_geom_torsion_atom_site_label_3
_geom_torsion_atom_site_label_4
_geom_torsion
_geom_torsion_site_symmetry_1
_geom_torsion_site_symmetry_3
_geom_torsion_site_symmetry_4
O(1) Cu(1) O(1) C(1) -157.1(5) . 2_556 2_556
O(1) Cu(1) O(1) C(1) -157.1(5) 2_556 . .
O(1) Cu(1) N(1) C(7) 7.2(5) . . .
O(1) Cu(1) N(1) C(8) -175.3(4) . . .
N(1) Cu(1) O(1) C(1) -13.5(5) . . .
O(1) Cu(1) N(1) C(7) 105.7(6) . 2_556 2_556
O(1) Cu(1) N(1) C(8) -76.9(6) . 2_556 2_556
N(1) Cu(1) O(1) C(1) 102.8(6) 2_556 . .
O(1) Cu(1) N(1) C(7) 105.7(6) 2_556 . .
O(1) Cu(1) N(1) C(8) -76.9(6) 2_556 . .
N(1) Cu(1) O(1) C(1) 102.8(6) . 2_556 2_556
O(1) Cu(1) N(1) C(7) 7.2(5) 2_556 2_556 2_556
O(1) Cu(1) N(1) C(8) -175.3(4) 2_556 2_556 2_556
N(1) Cu(1) O(1) C(1) -13.5(5) 2_556 2_556 2_556
N(1) Cu(1) N(1) C(7) -139.6(5) . 2_556 2_556
N(1) Cu(1) N(1) C(8) 37.8(5) . 2_556 2_556
N(1) Cu(1) N(1) C(7) -139.6(5) 2_556 . .
N(1) Cu(1) N(1) C(8) 37.8(5) 2_556 . .
O(3) Cu(2) O(3) C(14) 150.7(6) . 2_656 2_656
O(3) Cu(2) O(3) C(14) 150.7(6) 2_656 . .
O(3) Cu(2) N(2) C(20) -4.5(6) . . .
O(3) Cu(2) N(2) C(21) 177.4(5) . . .
N(2) Cu(2) O(3) C(14) 7.0(6) . . .
O(3) Cu(2) N(2) C(20) -100.5(6) . 2_656 2_656
O(3) Cu(2) N(2) C(21) 81.4(6) . 2_656 2_656
N(2) Cu(2) O(3) C(14) -111.8(6) 2_656 . .
O(3) Cu(2) N(2) C(20) -100.5(6) 2_656 . .
O(3) Cu(2) N(2) C(21) 81.4(6) 2_656 . .
N(2) Cu(2) O(3) C(14) -111.8(6) . 2_656 2_656
O(3) Cu(2) N(2) C(20) -4.5(6) 2_656 2_656 2_656
O(3) Cu(2) N(2) C(21) 177.4(5) 2_656 2_656 2_656
N(2) Cu(2) O(3) C(14) 7.0(6) 2_656 2_656 2_656
N(2) Cu(2) N(2) C(20) 143.1(6) . 2_656 2_656
N(2) Cu(2) N(2) C(21) -34.9(5) . 2_656 2_656
N(2) Cu(2) N(2) C(20) 143.1(6) 2_656 . .
N(2) Cu(2) N(2) C(21) -34.9(5) 2_656 . .
Cu(1) O(1) C(1) C(2) -168.3(4) . . .
Cu(1) O(1) C(1) C(6) 13.8(9) . . .
Cu(2) O(3) C(14) C(15) 174.7(6) . . .
Cu(2) O(3) C(14) C(19) -5.2(11) . . .
Cu(1) N(1) C(7) C(6) -1.2(9) . . .
Cu(1) N(1) C(8) C(9) 46.0(8) . . .
Cu(1) N(1) C(8) C(13) -127.2(7) . . .
C(7) N(1) C(8) C(9) -136.4(7) . . .
C(7) N(1) C(8) C(13) 50.4(9) . . .
C(8) N(1) C(7) C(6) -178.6(6) . . .
Cu(2) N(2) C(20) C(19) 0.4(9) . . .
Cu(2) N(2) C(21) C(22) -48.2(9) . . .
Cu(2) N(2) C(21) C(26) 127.9(6) . . .
C(20) N(2) C(21) C(22) 133.7(8) . . .
C(20) N(2) C(21) C(26) -50.2(11) . . .
C(21) N(2) C(20) C(19) 178.4(7) . . .
O(1) C(1) C(2) C(3) -176.8(6) . . .
O(1) C(1) C(6) C(5) 176.6(6) . . .
O(1) C(1) C(6) C(7) -4.5(10) . . .
C(2) C(1) C(6) C(5) -1.3(9) . . .
C(2) C(1) C(6) C(7) 177.6(6) . . .
C(6) C(1) C(2) C(3) 1.2(10) . . .
C(1) C(2) C(3) C(4) 0.9(11) . . .
C(2) C(3) C(4) C(5) -2.8(10) . . .
C(3) C(4) C(5) C(6) 2.6(10) . . .
C(4) C(5) C(6) C(1) -0.6(9) . . .
C(4) C(5) C(6) C(7) -179.6(6) . . .
C(1) C(6) C(7) N(1) -2.2(10) . . .
C(5) C(6) C(7) N(1) 176.7(6) . . .
N(1) C(8) C(9) C(10) -175.2(7) . . .
N(1) C(8) C(13) C(12) 179.5(7) . . .
C(9) C(8) C(13) C(12) 6.5(12) . . .
C(13) C(8) C(9) C(10) -1.8(12) . . .
C(8) C(9) C(10) C(11) -3.6(14) . . .
C(9) C(10) C(11) C(12) 4.0(15) . . .
C(10) C(11) C(12) O(2) 169.8(9) . . .
C(10) C(11) C(12) C(13) 1.0(14) . . .
O(2) C(12) C(13) C(8) -176.2(7) . . .
C(11) C(12) C(13) C(8) -6.2(13) . . .
O(3) C(14) C(15) C(16) 178.7(8) . . .
O(3) C(14) C(19) C(18) -179.9(5) . . .
O(3) C(14) C(19) C(20) -1.2(13) . . .
C(15) C(14) C(19) C(18) 0.2(9) . . .
C(15) C(14) C(19) C(20) 178.9(8) . . .
C(19) C(14) C(15) C(16) -1.3(13) . . .
C(14) C(15) C(16) C(17) 0.3(10) . . .
C(15) C(16) C(17) C(18) 1.9(13) . . .
C(16) C(17) C(18) C(19) -3.1(13) . . .
C(17) C(18) C(19) C(14) 2.1(13) . . .
C(17) C(18) C(19) C(20) -176.7(8) . . .
C(14) C(19) C(20) N(2) 3.6(14) . . .
C(18) C(19) C(20) N(2) -177.7(8) . . .
N(2) C(21) C(22) C(23) 178.4(8) . . .
N(2) C(21) C(26) C(25) -179.6(7) . . .
C(22) C(21) C(26) C(25) -3.5(13) . . .
C(26) C(21) C(22) C(23) 2.2(14) . . .
C(21) C(22) C(23) C(24) -1.1(16) . . .
C(22) C(23) C(24) C(25) 1.1(16) . . .
C(23) C(24) C(25) O(4) -174.8(9) . . .
C(23) C(24) C(25) C(26) -2.2(15) . . .
O(4) C(25) C(26) C(21) 175.9(7) . . .
C(24) C(25) C(26) C(21) 3.5(13) . . .
